data_5910344
loop_
_publ_author_name
'Wyckoff, R. W. G.'

_publ_section_title
;
Pages 108 & 109 from the Structure of Crystals, vol. 4 by Wyckoff R W G. 
published by Interscience Publishers, Inc. in 1951 
;
_journal_name_full 'The Structure of Crystals'
_journal_page_first 108
_journal_page_last 109
_journal_volume 4
_journal_year 1951
_chemical_formula_structural S3N3O3Cl3
_chemical_formula_sum 'Cl3 N3 O3 S3'
_chemical_name_systematic 'alpha-sulfanuric chloride'
_space_group_IT_number 62
_symmetry_cell_setting orthorhombic
_symmetry_Int_Tables_number 62
_symmetry_space_group_name_Hall '-P 2ac 2n'
_symmetry_space_group_name_H-M 'P n m a'
_audit_creation_date 2006-01-11
_audit_creation_method
;
Pages 108 & 109 from the Structure of Crystals, vol. 4 by Wyckoff R W G. 
published by Interscience Publishers, Inc. in 1951 
;
_audit_update_record 'created by Girish Upreti, Portland State University'
_cell_angle_alpha 90
_cell_angle_beta 90
_cell_angle_gamma 90
_cell_length_a 7.552
_cell_length_b 11.54
_cell_length_c 10.078
_cell_volume 878.299
_cod_original_sg_symbol_H-M 'P n m a '
_cod_original_formula_sum 'S3 N3 O3 Cl3'
_cod_database_code 5910344

loop_
_symmetry_equiv_pos_as_xyz
x,y,z
x+1/2,-y+1/2,-z+1/2
-x,y+1/2,-z
-x+1/2,-y,z+1/2
-x,-y,-z
-x+1/2,y+1/2,z+1/2
x,-y+1/2,z
x+1/2,y,-z+1/2

loop_
_atom_site_fract_x
_atom_site_fract_y
_atom_site_fract_z
_atom_site_label
-0.13240 0.13170 -0.13510 S1
0.63240 0.63170 0.36490 S2
-0.13240 0.36830 -0.13510 S3
0.36760 0.13170 0.63510 S4
0.13240 -0.13170 0.13510 S5
-0.63240 -0.63170 -0.36490 S6
0.13240 -0.36830 0.13510 S7
-0.36760 -0.13170 -0.63510 S8
0.10290 0.25000 0.02090 S9
0.60290 0.25000 0.47910 S10
-0.10290 -0.25000 -0.02090 S11
-0.60290 -0.25000 -0.47910 S12
-0.32460 0.09670 -0.00680 Cl1
0.82460 0.59670 0.49320 Cl2
-0.32460 0.40330 -0.00680 Cl3
0.17540 0.09670 0.50680 Cl4
-0.01630 0.25000 0.19790 Cl5
0.48370 0.25000 0.30210 Cl6
0.01630 -0.25000 -0.19790 Cl7
-0.48370 -0.25000 -0.30210 Cl8
0.42600 0.13490 -0.05140 N1
0.45740 0.63490 0.14860 N2
0.42600 0.36510 -0.05140 N3
0.54260 0.13490 0.55140 N4
-0.42600 -0.13490 0.05140 N5
-0.45740 -0.63490 -0.14860 N6
-0.42600 -0.36510 0.05140 N7
-0.54260 -0.13490 -0.55140 N8
-0.18750 0.25000 -0.20160 N9
0.31250 0.25000 0.70160 N10
0.18750 -0.25000 0.20160 N11
-0.31250 -0.25000 -0.70160 N12
-0.12640 0.04000 -0.21870 O1
0.62640 0.54000 0.28300 O2
-0.12640 0.46000 -0.21870 O3
0.37360 0.04000 0.71870 O4
0.12640 -0.04000 0.21870 O5
-0.62640 -0.54000 -0.28300 O6
0.12640 -0.46000 0.21870 O7
-0.37360 -0.04000 -0.71870 O8
0.29040 0.25000 0.04240 O9
0.79040 0.25000 0.45760 O10
-0.29040 -0.25000 -0.04240 O11
-0.79040 -0.25000 -0.45760 O12
